data_4122980
loop_
_publ_author_name
'Cui, Jingjing'
'Li, Yongxin'
'Ganguly, Rakesh'
'Inthirarajah, Anusiya'
'Hirao, Hajime'
'Kinjo, Rei'

_publ_section_title
;
 Metal-Free \s-Bond Metathesis in Ammonia Activation by a
 Diazadiphosphapentalene.
;
_journal_name_full 'Journal of the American Chemical Society'
_journal_page_first 141119074650008
_journal_paper_doi 10.1021/ja509963m
_journal_year 2014
_chemical_formula_sum 'C36 H57 N3 P2'
_chemical_formula_weight 593.78
_chemical_name_systematic
;
 ?
;
_space_group_crystal_system triclinic
_space_group_IT_number 2
_space_group_name_Hall '-P 1'
_space_group_name_H-M_alt 'P -1'
_symmetry_space_group_name_Hall '-P 1'
_symmetry_space_group_name_H-M 'P -1'
_atom_sites_solution_hydrogens mixed
_audit_creation_method SHELXL-2013
_cell_angle_alpha 67.064(6)
_cell_angle_beta 81.934(6)
_cell_angle_gamma 70.631(5)
_cell_formula_units_Z 2
_cell_length_a 9.7159(7)
_cell_length_b 12.9229(10)
_cell_length_c 16.3051(16)
_cell_measurement_temperature 173(2)
_cell_volume 1778.5(3)
_computing_structure_refinement 'SHELXL-2013 (Sheldrick, 2013)'
_diffrn_ambient_temperature 173(2)
_diffrn_measured_fraction_theta_full 0.973
_diffrn_measured_fraction_theta_max 0.935
_diffrn_radiation_type MoK\a
_diffrn_radiation_wavelength 0.71073
_diffrn_reflns_av_R_equivalents 0.1002
_diffrn_reflns_av_unetI/netI 0.1587
_diffrn_reflns_Laue_measured_fraction_full 0.973
_diffrn_reflns_Laue_measured_fraction_max 0.935
_diffrn_reflns_limit_h_max 12
_diffrn_reflns_limit_h_min -12
_diffrn_reflns_limit_k_max 15
_diffrn_reflns_limit_k_min -17
_diffrn_reflns_limit_l_max 21
_diffrn_reflns_limit_l_min -21
_diffrn_reflns_number 23044
_diffrn_reflns_point_group_measured_fraction_full 0.973
_diffrn_reflns_point_group_measured_fraction_max 0.935
_diffrn_reflns_theta_full 25.000
_diffrn_reflns_theta_max 28.005
_diffrn_reflns_theta_min 1.796
_exptl_absorpt_coefficient_mu 0.149
_exptl_crystal_density_diffrn 1.109
_exptl_crystal_F_000 648
_exptl_crystal_size_max 0.360
_exptl_crystal_size_mid 0.280
_exptl_crystal_size_min 0.220
_refine_diff_density_max 0.418
_refine_diff_density_min -0.513
_refine_diff_density_rms 0.111
_refine_ls_extinction_method none
_refine_ls_goodness_of_fit_ref 1.061
_refine_ls_hydrogen_treatment mixed
_refine_ls_matrix_type full
_refine_ls_number_parameters 392
_refine_ls_number_reflns 8054
_refine_ls_number_restraints 0
_refine_ls_restrained_S_all 1.061
_refine_ls_R_factor_all 0.2111
_refine_ls_R_factor_gt 0.0979
_refine_ls_shift/su_max 0.000
_refine_ls_shift/su_mean 0.000
_refine_ls_structure_factor_coef Fsqd
_refine_ls_weighting_details 'w=1/[\s^2^(Fo^2^)+(0.1201P)^2^+2.2183P] where P=(Fo^2^+2Fc^2^)/3'
_refine_ls_weighting_scheme calc
_refine_ls_wR_factor_gt 0.2259
_refine_ls_wR_factor_ref 0.2986
_reflns_Friedel_coverage 0.000
_reflns_number_gt 3760
_reflns_number_total 8054
_reflns_threshold_expression 'I > 2\s(I)'
_cod_data_source_file ja509963m_si_008.cif
_cod_data_source_block rei111r
_cod_database_code 4122980
_shelx_space_group_comment
;
The symmetry employed for this shelxl refinement is uniquely defined
by the following loop, which should always be used as a source of
symmetry information in preference to the above space-group names.
They are only intended as comments.
;
_shelx_estimated_absorpt_t_min 0.948
_shelx_estimated_absorpt_t_max 0.968
_shelxl_version_number 2013-4

loop_
_space_group_symop_operation_xyz
'x, y, z'
'-x, -y, -z'

loop_
_atom_site_label
_atom_site_type_symbol
_atom_site_fract_x
_atom_site_fract_y
_atom_site_fract_z
_atom_site_U_iso_or_equiv
_atom_site_adp_type
_atom_site_occupancy
_atom_site_site_symmetry_order
_atom_site_calc_flag
_atom_site_refinement_flags_posn
_atom_site_refinement_flags_adp
P1 P 0.78713(15) 0.62061(12) 0.84999(10) 0.0353(4) Uani 1 1 d . .
P2 P 1.00029(15) 0.65286(12) 0.83652(10) 0.0388(4) Uani 1 1 d . .
C1 C 1.0727(5) 0.5550(5) 0.7769(4) 0.0403(14) Uani 1 1 d . .
H1 H 1.1737 0.5348 0.7622 0.048 Uiso 1 1 calc R U
C2 C 0.9855(5) 0.5099(4) 0.7527(3) 0.0314(12) Uani 1 1 d . .
C3 C 1.0440(5) 0.4191(4) 0.7074(4) 0.0355(13) Uani 1 1 d . .
C4 C 0.9931(7) 0.4681(6) 0.6125(4) 0.0628(19) Uani 1 1 d . .
H4A H 0.8897 0.4745 0.6125 0.094 Uiso 1 1 calc R U
H4B H 1.0506 0.4153 0.5819 0.094 Uiso 1 1 calc R U
H4C H 1.0059 0.5464 0.5816 0.094 Uiso 1 1 calc R U
C5 C 1.0009(7) 0.3076(5) 0.7608(5) 0.0602(18) Uani 1 1 d . .
H5A H 0.8948 0.3259 0.7591 0.090 Uiso 1 1 calc R U
H5B H 1.0315 0.2779 0.8227 0.090 Uiso 1 1 calc R U
H5C H 1.0487 0.2474 0.7348 0.090 Uiso 1 1 calc R U
C6 C 1.2118(6) 0.3824(6) 0.7018(6) 0.072(2) Uani 1 1 d . .
H6A H 1.2475 0.3216 0.6755 0.107 Uiso 1 1 calc R U
H6B H 1.2514 0.3510 0.7617 0.107 Uiso 1 1 calc R U
H6C H 1.2434 0.4512 0.6645 0.107 Uiso 1 1 calc R U
C7 C 0.7166(4) 0.5556(4) 0.7256(3) 0.0271(11) Uani 1 1 d . .
C8 C 0.6379(5) 0.4721(4) 0.7629(3) 0.0320(12) Uani 1 1 d . .
C9 C 0.6579(5) 0.3842(4) 0.8573(3) 0.0342(12) Uani 1 1 d . .
H9 H 0.7526 0.3780 0.8791 0.041 Uiso 1 1 calc R U
C10 C 0.6606(7) 0.2600(5) 0.8683(4) 0.0524(16) Uani 1 1 d . .
H10A H 0.5661 0.2632 0.8513 0.079 Uiso 1 1 calc R U
H10B H 0.6799 0.2072 0.9306 0.079 Uiso 1 1 calc R U
H10C H 0.7377 0.2303 0.8301 0.079 Uiso 1 1 calc R U
C11 C 0.5352(7) 0.4301(5) 0.9158(4) 0.0535(17) Uani 1 1 d . .
H11A H 0.5347 0.5083 0.9110 0.080 Uiso 1 1 calc R U
H11B H 0.5510 0.3758 0.9780 0.080 Uiso 1 1 calc R U
H11C H 0.4413 0.4358 0.8961 0.080 Uiso 1 1 calc R U
C12 C 0.5302(5) 0.4801(5) 0.7112(4) 0.0428(14) Uani 1 1 d . .
H12 H 0.4775 0.4243 0.7344 0.051 Uiso 1 1 calc R U
C13 C 0.4969(6) 0.5645(6) 0.6287(4) 0.0506(16) Uani 1 1 d . .
H13 H 0.4253 0.5651 0.5942 0.061 Uiso 1 1 calc R U
C14 C 0.5689(6) 0.6508(5) 0.5947(4) 0.0444(14) Uani 1 1 d . .
H14 H 0.5426 0.7122 0.5384 0.053 Uiso 1 1 calc R U
C15 C 0.6786(5) 0.6466(4) 0.6432(3) 0.0325(12) Uani 1 1 d . .
C16 C 0.7458(6) 0.7482(5) 0.6075(4) 0.0381(13) Uani 1 1 d . .
H16 H 0.8394 0.7215 0.6393 0.046 Uiso 1 1 calc R U
C17 C 0.6428(6) 0.8533(5) 0.6288(4) 0.0511(16) Uani 1 1 d . .
H17A H 0.5505 0.8815 0.5977 0.077 Uiso 1 1 calc R U
H17B H 0.6877 0.9169 0.6091 0.077 Uiso 1 1 calc R U
H17C H 0.6241 0.8291 0.6931 0.077 Uiso 1 1 calc R U
C18 C 0.7787(8) 0.7867(6) 0.5081(4) 0.0629(19) Uani 1 1 d . .
H18A H 0.6871 0.8219 0.4754 0.094 Uiso 1 1 calc R U
H18B H 0.8389 0.7182 0.4939 0.094 Uiso 1 1 calc R U
H18C H 0.8314 0.8451 0.4910 0.094 Uiso 1 1 calc R U
C19 C 0.9768(5) 0.8018(4) 0.7455(4) 0.0352(12) Uani 1 1 d . .
H19A H 1.0297 0.7913 0.6914 0.042 Uiso 1 1 calc R U
H19B H 0.8720 0.8402 0.7309 0.042 Uiso 1 1 calc R U
C20 C 1.0327(5) 0.8820(4) 0.7710(3) 0.0300(11) Uani 1 1 d . .
C21 C 1.1991(5) 0.8569(5) 0.7764(4) 0.0426(14) Uani 1 1 d . .
C22 C 1.2322(8) 0.8472(10) 0.8682(6) 0.104(3) Uani 1 1 d . .
H22A H 1.1993 0.7839 0.9141 0.156 Uiso 1 1 calc R U
H22B H 1.1811 0.9221 0.8762 0.156 Uiso 1 1 calc R U
H22C H 1.3376 0.8295 0.8734 0.156 Uiso 1 1 calc R U
C23 C 1.2381(7) 0.9627(6) 0.7060(6) 0.088(3) Uani 1 1 d . .
H23A H 1.3427 0.9506 0.7083 0.132 Uiso 1 1 calc R U
H23B H 1.1825 1.0343 0.7176 0.132 Uiso 1 1 calc R U
H23C H 1.2141 0.9711 0.6469 0.132 Uiso 1 1 calc R U
C24 C 1.2912(6) 0.7464(6) 0.7594(6) 0.085(3) Uani 1 1 d . .
H24A H 1.2693 0.7529 0.7004 0.127 Uiso 1 1 calc R U
H24B H 1.2688 0.6774 0.8049 0.127 Uiso 1 1 calc R U
H24C H 1.3948 0.7376 0.7620 0.127 Uiso 1 1 calc R U
C25 C 0.7965(5) 1.0067(4) 0.7814(4) 0.0306(12) Uani 1 1 d . .
C26 C 0.7278(5) 1.0971(5) 0.7036(4) 0.0387(13) Uani 1 1 d . .
C27 C 0.8176(6) 1.1532(5) 0.6255(4) 0.0446(14) Uani 1 1 d . .
H27 H 0.9161 1.1363 0.6484 0.054 Uiso 1 1 calc R U
C28 C 0.8397(9) 1.1016(7) 0.5538(5) 0.076(2) Uani 1 1 d . .
H28A H 0.8918 1.0171 0.5786 0.114 Uiso 1 1 calc R U
H28B H 0.8970 1.1411 0.5044 0.114 Uiso 1 1 calc R U
H28C H 0.7446 1.1134 0.5319 0.114 Uiso 1 1 calc R U
C29 C 0.7511(8) 1.2880(6) 0.5844(5) 0.0650(19) Uani 1 1 d . .
H29A H 0.6530 1.3075 0.5629 0.097 Uiso 1 1 calc R U
H29B H 0.8126 1.3206 0.5345 0.097 Uiso 1 1 calc R U
H29C H 0.7452 1.3218 0.6297 0.097 Uiso 1 1 calc R U
C30 C 0.5755(6) 1.1337(5) 0.7023(4) 0.0495(16) Uani 1 1 d . .
H30 H 0.5260 1.1948 0.6509 0.059 Uiso 1 1 calc R U
C31 C 0.4959(6) 1.0822(6) 0.7750(5) 0.0612(19) Uani 1 1 d . .
H31 H 0.3925 1.1059 0.7720 0.073 Uiso 1 1 calc R U
C32 C 0.5646(6) 0.9976(6) 0.8510(5) 0.0529(18) Uani 1 1 d . .
H32 H 0.5076 0.9655 0.9008 0.064 Uiso 1 1 calc R U
C33 C 0.7159(6) 0.9575(5) 0.8573(4) 0.0379(13) Uani 1 1 d . .
C34 C 0.7926(7) 0.8695(5) 0.9425(4) 0.0477(15) Uani 1 1 d . .
H34 H 0.8811 0.8144 0.9258 0.057 Uiso 1 1 calc R U
C35 C 0.8458(8) 0.9328(6) 0.9883(4) 0.0635(19) Uani 1 1 d . .
H35A H 0.9007 0.9826 0.9454 0.095 Uiso 1 1 calc R U
H35B H 0.9091 0.8742 1.0380 0.095 Uiso 1 1 calc R U
H35C H 0.7617 0.9819 1.0109 0.095 Uiso 1 1 calc R U
C36 C 0.7019(8) 0.7945(6) 1.0076(5) 0.071(2) Uani 1 1 d . .
H36A H 0.6179 0.8452 1.0290 0.106 Uiso 1 1 calc R U
H36B H 0.7622 0.7347 1.0582 0.106 Uiso 1 1 calc R U
H36C H 0.6676 0.7556 0.9772 0.106 Uiso 1 1 calc R U
N1 N 0.8185(9) 0.5187(6) 0.9524(4) 0.0545(15) Uani 1 1 d . .
H1N H 0.907(6) 0.467(5) 0.970(4) 0.042(18) Uiso 1 1 d . .
H2N H 0.753(10) 0.502(8) 0.987(6) 0.11(3) Uiso 1 1 d . .
N2 N 0.8360(4) 0.5453(3) 0.7767(3) 0.0268(9) Uani 1 1 d . .
N3 N 0.9508(4) 0.9720(4) 0.7861(3) 0.0304(10) Uani 1 1 d . .

loop_
_atom_site_aniso_label
_atom_site_aniso_U_11
_atom_site_aniso_U_22
_atom_site_aniso_U_33
_atom_site_aniso_U_23
_atom_site_aniso_U_13
_atom_site_aniso_U_12
P1 0.0394(8) 0.0289(8) 0.0431(9) -0.0163(7) -0.0022(6) -0.0128(6)
P2 0.0384(8) 0.0244(8) 0.0573(10) -0.0146(7) -0.0166(7) -0.0082(6)
C1 0.024(2) 0.027(3) 0.073(4) -0.023(3) -0.009(2) -0.003(2)
C2 0.024(2) 0.021(3) 0.048(3) -0.012(2) -0.006(2) -0.003(2)
C3 0.027(3) 0.023(3) 0.057(4) -0.020(3) -0.003(2) -0.003(2)
C4 0.063(4) 0.064(5) 0.072(5) -0.044(4) 0.010(4) -0.012(4)
C5 0.061(4) 0.031(4) 0.098(5) -0.036(4) 0.002(4) -0.010(3)
C6 0.030(3) 0.059(5) 0.148(7) -0.072(5) 0.012(4) -0.004(3)
C7 0.016(2) 0.027(3) 0.040(3) -0.015(2) -0.001(2) -0.005(2)
C8 0.025(2) 0.027(3) 0.047(3) -0.017(3) -0.003(2) -0.006(2)
C9 0.039(3) 0.027(3) 0.039(3) -0.012(3) -0.001(2) -0.015(2)
C10 0.066(4) 0.039(4) 0.062(4) -0.022(3) 0.007(3) -0.028(3)
C11 0.063(4) 0.049(4) 0.056(4) -0.025(3) 0.018(3) -0.027(3)
C12 0.029(3) 0.041(4) 0.065(4) -0.020(3) -0.008(3) -0.015(3)
C13 0.041(3) 0.054(4) 0.063(4) -0.020(4) -0.021(3) -0.016(3)
C14 0.044(3) 0.037(4) 0.047(4) -0.008(3) -0.012(3) -0.012(3)
C15 0.024(2) 0.028(3) 0.043(3) -0.013(3) -0.005(2) -0.004(2)
C16 0.035(3) 0.030(3) 0.043(3) -0.001(3) -0.005(2) -0.013(2)
C17 0.041(3) 0.041(4) 0.074(4) -0.020(3) 0.000(3) -0.017(3)
C18 0.075(5) 0.053(4) 0.056(4) -0.008(3) 0.010(3) -0.031(4)
C19 0.028(3) 0.023(3) 0.051(3) -0.011(3) -0.008(2) -0.003(2)
C20 0.025(2) 0.026(3) 0.038(3) -0.008(2) -0.007(2) -0.008(2)
C21 0.030(3) 0.029(3) 0.070(4) -0.017(3) -0.004(3) -0.010(2)
C22 0.045(4) 0.174(10) 0.107(7) -0.072(7) -0.025(4) -0.016(5)
C23 0.038(3) 0.056(5) 0.148(8) -0.014(5) 0.010(4) -0.020(3)
C24 0.028(3) 0.054(5) 0.187(9) -0.064(5) 0.008(4) -0.008(3)
C25 0.026(2) 0.025(3) 0.048(3) -0.021(3) -0.004(2) -0.005(2)
C26 0.033(3) 0.031(3) 0.055(4) -0.021(3) -0.007(3) -0.005(2)
C27 0.043(3) 0.037(4) 0.045(4) -0.007(3) -0.012(3) -0.008(3)
C28 0.101(6) 0.076(5) 0.068(5) -0.036(4) 0.028(4) -0.049(5)
C29 0.081(5) 0.046(4) 0.070(5) -0.017(4) -0.006(4) -0.026(4)
C30 0.032(3) 0.039(4) 0.078(5) -0.027(3) -0.017(3) 0.002(3)
C31 0.030(3) 0.058(5) 0.109(6) -0.047(5) 0.001(4) -0.011(3)
C32 0.037(3) 0.055(4) 0.085(5) -0.046(4) 0.024(3) -0.023(3)
C33 0.038(3) 0.030(3) 0.056(4) -0.027(3) 0.008(3) -0.014(3)
C34 0.063(4) 0.035(3) 0.051(4) -0.018(3) 0.012(3) -0.024(3)
C35 0.101(5) 0.041(4) 0.056(4) -0.017(3) -0.004(4) -0.030(4)
C36 0.104(6) 0.052(4) 0.069(5) -0.030(4) 0.033(4) -0.042(4)
N1 0.072(4) 0.056(4) 0.041(3) -0.015(3) -0.004(3) -0.028(4)
N2 0.0198(19) 0.022(2) 0.042(3) -0.015(2) -0.0033(17) -0.0052(17)
N3 0.026(2) 0.023(2) 0.043(3) -0.012(2) -0.0044(18) -0.0066(18)

loop_
_atom_type_symbol
_atom_type_description
_atom_type_scat_dispersion_real
_atom_type_scat_dispersion_imag
_atom_type_scat_source
C C 0.0033 0.0016 'International Tables Vol C Tables 4.2.6.8 and 6.1.1.4'
H H 0.0000 0.0000 'International Tables Vol C Tables 4.2.6.8 and 6.1.1.4'
N N 0.0061 0.0033 'International Tables Vol C Tables 4.2.6.8 and 6.1.1.4'
P P 0.1023 0.0942 'International Tables Vol C Tables 4.2.6.8 and 6.1.1.4'

loop_
_geom_angle_atom_site_label_1
_geom_angle_atom_site_label_2
_geom_angle_atom_site_label_3
_geom_angle
N1 P1 N2 106.7(3)
N1 P1 P2 94.5(3)
N2 P1 P2 93.52(13)
C1 P2 C19 102.3(3)
C1 P2 P1 90.27(16)
C19 P2 P1 105.57(16)
C2 C1 P2 120.8(4)
C2 C1 H1 119.6
P2 C1 H1 119.6
C1 C2 N2 116.0(4)
C1 C2 C3 122.7(4)
N2 C2 C3 121.2(4)
C4 C3 C5 110.0(5)
C4 C3 C2 112.4(4)
C5 C3 C2 110.7(4)
C4 C3 C6 105.7(5)
C5 C3 C6 107.3(5)
C2 C3 C6 110.5(4)
C3 C4 H4A 109.5
C3 C4 H4B 109.5
H4A C4 H4B 109.5
C3 C4 H4C 109.5
H4A C4 H4C 109.5
H4B C4 H4C 109.5
C3 C5 H5A 109.5
C3 C5 H5B 109.5
H5A C5 H5B 109.5
C3 C5 H5C 109.5
H5A C5 H5C 109.5
H5B C5 H5C 109.5
C3 C6 H6A 109.5
C3 C6 H6B 109.5
H6A C6 H6B 109.5
C3 C6 H6C 109.5
H6A C6 H6C 109.5
H6B C6 H6C 109.5
C15 C7 C8 120.7(4)
C15 C7 N2 120.9(4)
C8 C7 N2 118.4(4)
C12 C8 C7 117.2(5)
C12 C8 C9 119.6(4)
C7 C8 C9 123.0(4)
C8 C9 C11 109.0(4)
C8 C9 C10 114.5(4)
C11 C9 C10 108.8(4)
C8 C9 H9 108.1
C11 C9 H9 108.1
C10 C9 H9 108.1
C9 C10 H10A 109.5
C9 C10 H10B 109.5
H10A C10 H10B 109.5
C9 C10 H10C 109.5
H10A C10 H10C 109.5
H10B C10 H10C 109.5
C9 C11 H11A 109.5
C9 C11 H11B 109.5
H11A C11 H11B 109.5
C9 C11 H11C 109.5
H11A C11 H11C 109.5
H11B C11 H11C 109.5
C13 C12 C8 122.7(5)
C13 C12 H12 118.6
C8 C12 H12 118.6
C12 C13 C14 119.6(5)
C12 C13 H13 120.2
C14 C13 H13 120.2
C15 C14 C13 120.2(5)
C15 C14 H14 119.9
C13 C14 H14 119.9
C14 C15 C7 119.3(4)
C14 C15 C16 118.6(5)
C7 C15 C16 121.9(4)
C18 C16 C17 109.5(5)
C18 C16 C15 113.7(5)
C17 C16 C15 109.2(4)
C18 C16 H16 108.1
C17 C16 H16 108.1
C15 C16 H16 108.1
C16 C17 H17A 109.5
C16 C17 H17B 109.5
H17A C17 H17B 109.5
C16 C17 H17C 109.5
H17A C17 H17C 109.5
H17B C17 H17C 109.5
C16 C18 H18A 109.5
C16 C18 H18B 109.5
H18A C18 H18B 109.5
C16 C18 H18C 109.5
H18A C18 H18C 109.5
H18B C18 H18C 109.5
C20 C19 P2 112.8(4)
C20 C19 H19A 109.0
P2 C19 H19A 109.0
C20 C19 H19B 109.0
P2 C19 H19B 109.0
H19A C19 H19B 107.8
N3 C20 C19 123.8(4)
N3 C20 C21 116.6(4)
C19 C20 C21 119.5(4)
C24 C21 C22 109.8(6)
C24 C21 C23 108.5(5)
C22 C21 C23 108.9(6)
C24 C21 C20 114.0(4)
C22 C21 C20 108.3(5)
C23 C21 C20 107.1(5)
C21 C22 H22A 109.5
C21 C22 H22B 109.5
H22A C22 H22B 109.5
C21 C22 H22C 109.5
H22A C22 H22C 109.5
H22B C22 H22C 109.5
C21 C23 H23A 109.5
C21 C23 H23B 109.5
H23A C23 H23B 109.5
C21 C23 H23C 109.5
H23A C23 H23C 109.5
H23B C23 H23C 109.5
C21 C24 H24A 109.5
C21 C24 H24B 109.5
H24A C24 H24B 109.5
C21 C24 H24C 109.5
H24A C24 H24C 109.5
H24B C24 H24C 109.5
C26 C25 C33 121.9(5)
C26 C25 N3 118.7(4)
C33 C25 N3 119.2(5)
C30 C26 C25 117.6(5)
C30 C26 C27 121.9(5)
C25 C26 C27 120.5(4)
C28 C27 C26 112.3(5)
C28 C27 C29 109.6(5)
C26 C27 C29 112.1(5)
C28 C27 H27 107.5
C26 C27 H27 107.5
C29 C27 H27 107.5
C27 C28 H28A 109.5
C27 C28 H28B 109.5
H28A C28 H28B 109.5
C27 C28 H28C 109.5
H28A C28 H28C 109.5
H28B C28 H28C 109.5
C27 C29 H29A 109.5
C27 C29 H29B 109.5
H29A C29 H29B 109.5
C27 C29 H29C 109.5
H29A C29 H29C 109.5
H29B C29 H29C 109.5
C31 C30 C26 120.8(6)
C31 C30 H30 119.6
C26 C30 H30 119.6
C32 C31 C30 120.6(5)
C32 C31 H31 119.7
C30 C31 H31 119.7
C31 C32 C33 121.7(6)
C31 C32 H32 119.1
C33 C32 H32 119.1
C32 C33 C25 117.3(6)
C32 C33 C34 122.2(5)
C25 C33 C34 120.4(5)
C33 C34 C36 114.4(5)
C33 C34 C35 110.0(5)
C36 C34 C35 110.4(5)
C33 C34 H34 107.2
C36 C34 H34 107.2
C35 C34 H34 107.2
C34 C35 H35A 109.5
C34 C35 H35B 109.5
H35A C35 H35B 109.5
C34 C35 H35C 109.5
H35A C35 H35C 109.5
H35B C35 H35C 109.5
C34 C36 H36A 109.5
C34 C36 H36B 109.5
H36A C36 H36B 109.5
C34 C36 H36C 109.5
H36A C36 H36C 109.5
H36B C36 H36C 109.5
P1 N1 H1N 123(4)
P1 N1 H2N 123(6)
H1N N1 H2N 113(7)
C2 N2 C7 123.9(4)
C2 N2 P1 117.8(3)
C7 N2 P1 115.7(3)
C20 N3 C25 122.5(4)

loop_
_geom_bond_atom_site_label_1
_geom_bond_atom_site_label_2
_geom_bond_distance
P1 N1 1.667(6)
P1 N2 1.745(4)
P1 P2 2.2101(18)
P2 C1 1.793(5)
P2 C19 1.880(5)
C1 C2 1.348(6)
C1 H1 0.9500
C2 N2 1.418(6)
C2 C3 1.536(7)
C3 C4 1.510(8)
C3 C5 1.527(7)
C3 C6 1.540(7)
C4 H4A 0.9800
C4 H4B 0.9800
C4 H4C 0.9800
C5 H5A 0.9800
C5 H5B 0.9800
C5 H5C 0.9800
C6 H6A 0.9800
C6 H6B 0.9800
C6 H6C 0.9800
C7 C15 1.394(7)
C7 C8 1.423(6)
C7 N2 1.463(6)
C8 C12 1.387(7)
C8 C9 1.507(7)
C9 C11 1.529(7)
C9 C10 1.535(7)
C9 H9 1.0000
C10 H10A 0.9800
C10 H10B 0.9800
C10 H10C 0.9800
C11 H11A 0.9800
C11 H11B 0.9800
C11 H11C 0.9800
C12 C13 1.360(8)
C12 H12 0.9500
C13 C14 1.402(7)
C13 H13 0.9500
C14 C15 1.389(7)
C14 H14 0.9500
C15 C16 1.535(6)
C16 C18 1.519(8)
C16 C17 1.528(8)
C16 H16 1.0000
C17 H17A 0.9800
C17 H17B 0.9800
C17 H17C 0.9800
C18 H18A 0.9800
C18 H18B 0.9800
C18 H18C 0.9800
C19 C20 1.521(6)
C19 H19A 0.9900
C19 H19B 0.9900
C20 N3 1.265(6)
C20 C21 1.548(6)
C21 C24 1.519(8)
C21 C22 1.525(9)
C21 C23 1.526(8)
C22 H22A 0.9800
C22 H22B 0.9800
C22 H22C 0.9800
C23 H23A 0.9800
C23 H23B 0.9800
C23 H23C 0.9800
C24 H24A 0.9800
C24 H24B 0.9800
C24 H24C 0.9800
C25 C26 1.409(7)
C25 C33 1.412(7)
C25 N3 1.419(6)
C26 C30 1.396(7)
C26 C27 1.516(7)
C27 C28 1.516(9)
C27 C29 1.539(8)
C27 H27 1.0000
C28 H28A 0.9800
C28 H28B 0.9800
C28 H28C 0.9800
C29 H29A 0.9800
C29 H29B 0.9800
C29 H29C 0.9800
C30 C31 1.384(9)
C30 H30 0.9500
C31 C32 1.367(9)
C31 H31 0.9500
C32 C33 1.391(8)
C32 H32 0.9500
C33 C34 1.508(8)
C34 C36 1.532(7)
C34 C35 1.536(8)
C34 H34 1.0000
C35 H35A 0.9800
C35 H35B 0.9800
C35 H35C 0.9800
C36 H36A 0.9800
C36 H36B 0.9800
C36 H36C 0.9800
N1 H1N 0.90(6)
N1 H2N 0.81(8)
